data_7150775
loop_
_publ_author_name
'Butters, Michael'
'Davies, Christopher D.'
'Elliott, Mark C.'
'Hill-Cousins, Joseph'
'Kariuki, Benson M.'
'Ooi, Li-ling'
'Wood, John L.'
'Wordingham, Stuart V.'

_publ_section_title
;
 Synthesis and stereochemical determination of batzelladine C methyl
 ester
;
_journal_issue 23
_journal_name_full 'Organic &amp; Biomolecular Chemistry'
_journal_page_first 5001
_journal_page_last 5009
_journal_paper_doi 10.1039/b914744f
_journal_volume 7
_journal_year 2009
_chemical_formula_moiety 'C17 H26 N2 O2 S'
_chemical_formula_sum 'C17 H26 N2 O2 S'
_chemical_formula_weight 322.46
_chemical_name_systematic
;
?
;
_space_group_IT_number 2
_symmetry_cell_setting triclinic
_symmetry_space_group_name_Hall '-P 1'
_symmetry_space_group_name_H-M 'P -1'
_atom_sites_solution_hydrogens geom
_atom_sites_solution_primary direct
_atom_sites_solution_secondary difmap
_audit_creation_method SHELXL-97
_cell_angle_alpha 106.7770(10)
_cell_angle_beta 95.5040(10)
_cell_angle_gamma 92.3280(10)
_cell_formula_units_Z 8
_cell_length_a 8.89400(10)
_cell_length_b 15.5730(2)
_cell_length_c 26.7230(4)
_cell_measurement_reflns_used 10014
_cell_measurement_temperature 150(2)
_cell_measurement_theta_max 27.56
_cell_measurement_theta_min 2.95
_cell_volume 3518.35(8)
_computing_cell_refinement 'HKL Scalepack (Otwinowski & Minor 1997)'
_computing_data_collection 'Collect (Nonius BV, 1997-2000)'
_computing_data_reduction 'HKL Denzo and Scalepack (Otwinowski & Minor 1997'
_computing_molecular_graphics 'Ortep-99 for Windows (Farrugia, 1995)'
_computing_publication_material 'WinGX publication routines (Farrugia, 1995)'
_computing_structure_refinement 'SHELXL-97 (Sheldrick, 1997)'
_computing_structure_solution 'Sir-92 (A. Altomare et al., 1992)'
_diffrn_ambient_temperature 150(2)
_diffrn_measured_fraction_theta_full 0.991
_diffrn_measured_fraction_theta_max 0.991
_diffrn_measurement_device_type KappaCCD
_diffrn_measurement_method CCD
_diffrn_radiation_monochromator graphite
_diffrn_radiation_source 'fine-focus sealed tube'
_diffrn_radiation_type MoK\a
_diffrn_radiation_wavelength 0.71073
_diffrn_reflns_av_R_equivalents 0.1019
_diffrn_reflns_av_sigmaI/netI 0.1001
_diffrn_reflns_limit_h_max 11
_diffrn_reflns_limit_h_min -11
_diffrn_reflns_limit_k_max 20
_diffrn_reflns_limit_k_min -20
_diffrn_reflns_limit_l_max 34
_diffrn_reflns_limit_l_min -34
_diffrn_reflns_number 57716
_diffrn_reflns_theta_full 27.56
_diffrn_reflns_theta_max 27.56
_diffrn_reflns_theta_min 2.95
_exptl_absorpt_coefficient_mu 0.193
_exptl_absorpt_correction_T_max 0.9810
_exptl_absorpt_correction_T_min 0.9534
_exptl_absorpt_correction_type empirical
_exptl_absorpt_process_details Denzo/Scalepack
_exptl_crystal_colour colourless
_exptl_crystal_density_diffrn 1.218
_exptl_crystal_density_method 'not measured'
_exptl_crystal_description block
_exptl_crystal_F_000 1392
_exptl_crystal_size_max 0.25
_exptl_crystal_size_mid 0.10
_exptl_crystal_size_min 0.10
_refine_diff_density_max 1.142
_refine_diff_density_min -0.702
_refine_diff_density_rms 0.061
_refine_ls_extinction_method none
_refine_ls_goodness_of_fit_ref 1.023
_refine_ls_hydrogen_treatment constr
_refine_ls_matrix_type full
_refine_ls_number_parameters 905
_refine_ls_number_reflns 16123
_refine_ls_number_restraints 382
_refine_ls_restrained_S_all 1.074
_refine_ls_R_factor_all 0.1367
_refine_ls_R_factor_gt 0.0805
_refine_ls_shift/su_max 0.003
_refine_ls_shift/su_mean 0.000
_refine_ls_structure_factor_coef Fsqd
_refine_ls_weighting_details 'calc w=1/[\s^2^(Fo^2^)+(0.0585P)^2^+4.1011P] where P=(Fo^2^+2Fc^2^)/3'
_refine_ls_weighting_scheme calc
_refine_ls_wR_factor_gt 0.1641
_refine_ls_wR_factor_ref 0.1875
_reflns_number_gt 10014
_reflns_number_total 16123
_reflns_threshold_expression >2sigma(I)
_cod_data_source_file b914744f.txt
_cod_data_source_block mce0701
_cod_depositor_comments
;
The following automatic conversions were performed:
'_symmetry_cell_setting' value 'Triclinic' changed to 'triclinic'
according to '/home/saulius/struct/CIF-dictionaries/cif_core.dic'
dictionary named 'cif_core.dic' version 2.4.1 from 2010-06-29.

Automatic conversion script
Id: cif_fix_enum 1527 2010-12-29 10:47:43Z saulius 
;
_cod_original_sg_symbol_H-M P-1
_cod_database_code 7150775

loop_
_symmetry_equiv_pos_as_xyz
'x, y, z'
'-x, -y, -z'

loop_
_atom_site_label
_atom_site_type_symbol
_atom_site_fract_x
_atom_site_fract_y
_atom_site_fract_z
_atom_site_U_iso_or_equiv
_atom_site_adp_type
_atom_site_occupancy
_atom_site_symmetry_multiplicity
_atom_site_calc_flag
_atom_site_refinement_flags
_atom_site_disorder_assembly
_atom_site_disorder_group
O11 O -0.0691(3) 0.37561(17) 0.69649(10) 0.0445(6) Uani 1 1 d . A 1
O12 O -0.0373(3) 0.22931(16) 0.66335(9) 0.0396(6) Uani 1 1 d . A 1
C11 C 0.2863(5) 0.7703(3) 0.71346(17) 0.0551(11) Uani 1 1 d . A 1
H11A H 0.2747 0.7659 0.7488 0.083 Uiso 1 1 calc R A 1
H11B H 0.3032 0.8337 0.7150 0.083 Uiso 1 1 calc R A 1
H11C H 0.3730 0.7376 0.7002 0.083 Uiso 1 1 calc R A 1
C12 C 0.1449(5) 0.7300(3) 0.67721(17) 0.0531(11) Uani 1 1 d . A 1
H12A H 0.1587 0.7339 0.6416 0.064 Uiso 1 1 calc R A 1
H12B H 0.0595 0.7663 0.6895 0.064 Uiso 1 1 calc R A 1
C13 C 0.1030(4) 0.6315(2) 0.67349(15) 0.0411(9) Uani 1 1 d . A 1
H13A H 0.0997 0.6263 0.7094 0.049 Uiso 1 1 calc R A 1
H13B H 0.0004 0.6137 0.6543 0.049 Uiso 1 1 calc R A 1
C14 C 0.2134(4) 0.5672(2) 0.64578(14) 0.0356(8) Uani 1 1 d . A 1
H14A H 0.3166 0.5877 0.6639 0.043 Uiso 1 1 calc R A 1
H14B H 0.2125 0.5707 0.6094 0.043 Uiso 1 1 calc R A 1
C15 C 0.1814(4) 0.4690(2) 0.64356(13) 0.0314(7) Uani 1 1 d . A 1
H15A H 0.1812 0.4657 0.6800 0.038 Uiso 1 1 calc R A 1
H15B H 0.2655 0.4345 0.6283 0.038 Uiso 1 1 calc R A 1
C16 C 0.0322(3) 0.4232(2) 0.61183(12) 0.0280(7) Uani 1 1 d . A 1
H16 H -0.0536 0.4560 0.6281 0.034 Uiso 1 1 calc R A 1
C17 C 0.0143(3) 0.3268(2) 0.61256(12) 0.0276(7) Uani 1 1 d . A 1
C18 C 0.0558(3) 0.2615(2) 0.57236(12) 0.0259(7) Uani 1 1 d . A 1
C19 C 0.0755(3) 0.3618(2) 0.51777(12) 0.0289(7) Uani 1 1 d . A 1
C110 C -0.0351(4) 0.3144(2) 0.66117(13) 0.0316(8) Uani 1 1 d . A 1
C111 C -0.0752(5) 0.2170(3) 0.71256(15) 0.0523(11) Uani 1 1 d . A 1
H11D H -0.0024 0.2534 0.7415 0.078 Uiso 1 1 calc R A 1
H11E H -0.0716 0.1534 0.7109 0.078 Uiso 1 1 calc R A 1
H11F H -0.1774 0.2359 0.7185 0.078 Uiso 1 1 calc R A 1
C112 C 0.0707(4) 0.1627(2) 0.56402(13) 0.0306(7) Uani 1 1 d . A 1
H11G H -0.0288 0.1283 0.5524 0.037 Uiso 1 1 calc R A 1
H11H H 0.1158 0.1510 0.5965 0.037 Uiso 1 1 calc R A 1
C113 C 0.1762(4) 0.1387(2) 0.52081(13) 0.0327(8) Uani 1 1 d . A 1
H11I H 0.2837 0.1512 0.5359 0.039 Uiso 1 1 calc R A 1
H11J H 0.1590 0.0745 0.5002 0.039 Uiso 1 1 calc R A 1
C114 C 0.1337(3) 0.1992(2) 0.48676(12) 0.0305(7) Uani 0.637(10) 1 d P A 1
H114 H 0.2227 0.2130 0.4695 0.037 Uiso 1 1 calc R A 1
C115 C -0.0033(4) 0.1587(2) 0.44497(12) 0.0353(8) Uani 0.637(10) 1 d PD A 1
H11K H -0.0637 0.1142 0.4563 0.042 Uiso 0.637(10) 1 calc PR A 1
H11L H -0.0691 0.2069 0.4415 0.042 Uiso 0.637(10) 1 calc PR A 1
C116 C 0.0504(6) 0.1144(4) 0.39363(19) 0.0366(17) Uani 0.637(10) 1 d PDU A 1
H116 H 0.0852 0.1502 0.3731 0.044 Uiso 0.637(10) 1 calc PR A 1
C117 C 0.0508(8) 0.0258(4) 0.3759(3) 0.059(3) Uani 0.637(10) 1 d PDU A 1
H11M H 0.0163 -0.0105 0.3962 0.071 Uiso 0.637(10) 1 calc PR A 1
H11N H 0.0857 -0.0015 0.3429 0.071 Uiso 0.637(10) 1 calc PR A 1
C14X C 0.1337(3) 0.1992(2) 0.48676(12) 0.0305(7) Uani 0.363(10) 1 d P A 2
C15X C -0.0033(4) 0.1587(2) 0.44497(12) 0.0353(8) Uani 0.363(10) 1 d PD A 2
H15C H -0.0919 0.1475 0.4626 0.042 Uiso 0.363(10) 1 calc PR A 2
H15D H -0.0300 0.2018 0.4252 0.042 Uiso 0.363(10) 1 calc PR A 2
C16X C 0.0343(12) 0.0727(5) 0.4079(3) 0.037(3) Uani 0.363(10) 1 d PDU A 2
H16X H 0.0539 0.0227 0.4205 0.045 Uiso 0.363(10) 1 calc PR A 2
C17X C 0.0408(12) 0.0651(7) 0.3573(2) 0.041(3) Uani 0.363(10) 1 d PDU A 2
H17A H 0.0213 0.1149 0.3444 0.049 Uiso 0.363(10) 1 calc PR A 2
H17B H 0.0648 0.0100 0.3340 0.049 Uiso 0.363(10) 1 calc PR A 2
S11 S 0.10769(10) 0.37926(6) 0.46014(3) 0.0361(2) Uani 1 1 d . A 1
N12 N 0.0972(3) 0.28105(18) 0.52726(10) 0.0276(6) Uani 1 1 d . A 1
N11 N 0.0259(3) 0.42483(18) 0.55693(10) 0.0301(6) Uani 1 1 d . A 1
H11 H -0.0136 0.4710 0.5493 0.036 Uiso 1 1 calc R A 1
O21 O 0.3182(3) 0.10221(16) 0.30099(9) 0.0381(6) Uani 1 1 d . B 1
O22 O 0.3498(3) 0.25220(16) 0.33582(9) 0.0388(6) Uani 1 1 d . B 1
C21 C 0.4842(5) -0.3081(3) 0.29195(17) 0.0538(11) Uani 1 1 d . B 1
H21A H 0.3884 -0.3051 0.3075 0.081 Uiso 1 1 calc R B 1
H21B H 0.5274 -0.3654 0.2910 0.081 Uiso 1 1 calc R B 1
H21C H 0.4658 -0.3036 0.2561 0.081 Uiso 1 1 calc R B 1
C22 C 0.5939(4) -0.2311(3) 0.32479(16) 0.0464(9) Uani 1 1 d . B 1
H22A H 0.6903 -0.2347 0.3088 0.056 Uiso 1 1 calc R B 1
H22B H 0.6158 -0.2379 0.3604 0.056 Uiso 1 1 calc R B 1
C23 C 0.5345(4) -0.1382(2) 0.32971(13) 0.0365(8) Uani 1 1 d . B 1
H23A H 0.5087 -0.1321 0.2941 0.044 Uiso 1 1 calc R B 1
H23B H 0.4406 -0.1334 0.3472 0.044 Uiso 1 1 calc R B 1
C24 C 0.6482(4) -0.0628(2) 0.36060(13) 0.0350(8) Uani 1 1 d . B 1
H24A H 0.7469 -0.0745 0.3466 0.042 Uiso 1 1 calc R B 1
H24B H 0.6612 -0.0642 0.3976 0.042 Uiso 1 1 calc R B 1
C25 C 0.6092(4) 0.0313(2) 0.36020(13) 0.0309(7) Uani 1 1 d . B 1
H25A H 0.5889 0.0316 0.3232 0.037 Uiso 1 1 calc R B 1
H25B H 0.6988 0.0734 0.3764 0.037 Uiso 1 1 calc R B 1
C26 C 0.4721(3) 0.0670(2) 0.38913(11) 0.0256(7) Uani 1 1 d . B 1
H26 H 0.3796 0.0268 0.3719 0.031 Uiso 1 1 calc R B 1
C27 C 0.5682(3) 0.1372(2) 0.48318(12) 0.0266(7) Uani 1 1 d . B 1
C28 C 0.5131(3) 0.2313(2) 0.42594(12) 0.0254(7) Uani 1 1 d . B 1
C29 C 0.4480(3) 0.1611(2) 0.38627(12) 0.0257(7) Uani 1 1 d . B 1
C210 C 0.3672(3) 0.1681(2) 0.33729(12) 0.0298(7) Uani 1 1 d . B 1
C211 C 0.2812(5) 0.2610(3) 0.28634(14) 0.0496(10) Uani 1 1 d . B 1
H21D H 0.3475 0.2380 0.2589 0.074 Uiso 1 1 calc R B 1
H21E H 0.2670 0.3245 0.2900 0.074 Uiso 1 1 calc R B 1
H21F H 0.1828 0.2265 0.2766 0.074 Uiso 1 1 calc R B 1
C212 C 0.5305(4) 0.3300(2) 0.43210(13) 0.0311(7) Uani 1 1 d . B 1
H21G H 0.4373 0.3595 0.4427 0.037 Uiso 1 1 calc R B 1
H21H H 0.5550 0.3412 0.3991 0.037 Uiso 1 1 calc R B 1
C213 C 0.6621(4) 0.3631(2) 0.47555(13) 0.0320(8) Uani 1 1 d . B 1
H21I H 0.6558 0.4273 0.4949 0.038 Uiso 1 1 calc R B 1
H21J H 0.7605 0.3557 0.4609 0.038 Uiso 1 1 calc R B 1
C214 C 0.6431(4) 0.3034(2) 0.51142(12) 0.0298(7) Uani 0.718(10) 1 d P B 1
H214 H 0.7434 0.2963 0.5296 0.036 Uiso 1 1 calc R B 1
C215 C 0.5309(4) 0.3391(2) 0.55188(12) 0.0368(8) Uani 0.718(10) 1 d PD B 1
H21K H 0.4533 0.3714 0.5369 0.044 Uiso 0.718(10) 1 calc PR B 1
H21L H 0.4789 0.2881 0.5599 0.044 Uiso 0.718(10) 1 calc PR B 1
C216 C 0.6123(5) 0.4008(3) 0.60082(17) 0.0350(15) Uani 0.718(10) 1 d PDU B 1
H216 H 0.6800 0.3777 0.6227 0.042 Uiso 0.718(10) 1 calc PR B 1
C217 C 0.5914(10) 0.4883(3) 0.6144(3) 0.070(3) Uani 0.718(10) 1 d PDU B 1
H21M H 0.5238 0.5116 0.5927 0.084 Uiso 0.718(10) 1 calc PR B 1
H21N H 0.6440 0.5275 0.6459 0.084 Uiso 0.718(10) 1 calc PR B 1
C24X C 0.6431(4) 0.3034(2) 0.51142(12) 0.0298(7) Uani 0.282(10) 1 d P B 2
C25X C 0.5309(4) 0.3391(2) 0.55188(12) 0.0368(8) Uani 0.282(10) 1 d PD B 2
H25C H 0.4266 0.3304 0.5337 0.044 Uiso 0.282(10) 1 calc PR B 2
H25D H 0.5351 0.3046 0.5778 0.044 Uiso 0.282(10) 1 calc PR B 2
C26X C 0.5680(16) 0.4363(4) 0.5798(4) 0.049(5) Uani 0.282(10) 1 d PDU B 2
H26X H 0.5529 0.4796 0.5613 0.059 Uiso 0.282(10) 1 calc PR B 2
C27X C 0.622(2) 0.4629(7) 0.6306(4) 0.037(4) Uani 0.282(10) 1 d PDU B 2
H27A H 0.6374 0.4198 0.6491 0.044 Uiso 0.282(10) 1 calc PR B 2
H27B H 0.6457 0.5250 0.6482 0.044 Uiso 0.282(10) 1 calc PR B 2
S21 S 0.63442(10) 0.12660(6) 0.54221(3) 0.0346(2) Uani 1 1 d . B 1
N21 N 0.5836(3) 0.21757(18) 0.47199(10) 0.0268(6) Uani 1 1 d . B 1
N22 N 0.4969(3) 0.06951(18) 0.44454(10) 0.0286(6) Uani 1 1 d . B 1
H22 H 0.4618 0.0225 0.4529 0.034 Uiso 1 1 calc R B 1
O31 O 0.4168(3) -0.19605(18) 0.19339(10) 0.0467(7) Uani 1 1 d . C 1
O32 O 0.4434(3) -0.08304(17) 0.15793(9) 0.0422(6) Uani 1 1 d . C 1
C31 C 0.6342(5) -0.5799(3) 0.20892(19) 0.0599(12) Uani 1 1 d . C 1
H31A H 0.6067 -0.5392 0.2417 0.090 Uiso 1 1 calc R C 1
H31B H 0.6497 -0.6392 0.2136 0.090 Uiso 1 1 calc R C 1
H31C H 0.5526 -0.5856 0.1805 0.090 Uiso 1 1 calc R C 1
C32 C 0.7794(5) -0.5423(3) 0.19491(17) 0.0531(11) Uani 1 1 d . C 1
H32A H 0.8015 -0.5814 0.1604 0.064 Uiso 1 1 calc R C 1
H32B H 0.8636 -0.5447 0.2214 0.064 Uiso 1 1 calc R C 1
C33 C 0.7752(4) -0.4460(3) 0.19216(15) 0.0471(10) Uani 1 1 d . C 1
H33A H 0.7555 -0.4067 0.2269 0.057 Uiso 1 1 calc R C 1
H33B H 0.8762 -0.4263 0.1851 0.057 Uiso 1 1 calc R C 1
C34 C 0.6577(4) -0.4330(2) 0.15078(14) 0.0420(9) Uani 1 1 d . C 1
H34A H 0.5562 -0.4502 0.1587 0.050 Uiso 1 1 calc R C 1
H34B H 0.6746 -0.4741 0.1162 0.050 Uiso 1 1 calc R C 1
C35 C 0.6591(4) -0.3365(2) 0.14691(13) 0.0368(8) Uani 1 1 d . C 1
H35A H 0.6558 -0.2944 0.1824 0.044 Uiso 1 1 calc R C 1
H35B H 0.7551 -0.3221 0.1342 0.044 Uiso 1 1 calc R C 1
C36 C 0.5261(4) -0.3223(2) 0.11001(12) 0.0306(7) Uani 1 1 d . C 1
H36 H 0.4304 -0.3429 0.1213 0.037 Uiso 1 1 calc R C 1
C37 C 0.5861(3) -0.3471(2) 0.01765(12) 0.0294(7) Uani 1 1 d . C 1
C38 C 0.5631(3) -0.1960(2) 0.07272(12) 0.0286(7) Uani 1 1 d . C 1
C39 C 0.5163(3) -0.2252(2) 0.11158(12) 0.0288(7) Uani 1 1 d . C 1
C310 C 0.4556(4) -0.1687(2) 0.15848(13) 0.0327(8) Uani 1 1 d . C 1
C311 C 0.3836(5) -0.0243(3) 0.20305(15) 0.0525(11) Uani 1 1 d . C 1
H31D H 0.2895 -0.0527 0.2091 0.079 Uiso 1 1 calc R C 1
H31E H 0.3632 0.0330 0.1964 0.079 Uiso 1 1 calc R C 1
H31F H 0.4578 -0.0135 0.2342 0.079 Uiso 1 1 calc R C 1
C312 C 0.6393(4) -0.2109(2) -0.01241(13) 0.0361(8) Uani 0.685(11) 1 d P C 1
H312 H 0.7270 -0.2368 -0.0309 0.043 Uiso 1 1 calc R C 1
C313 C 0.6822(4) -0.1150(2) 0.02239(14) 0.0405(9) Uani 1 1 d . C 1
H31G H 0.6627 -0.0711 0.0025 0.049 Uiso 1 1 calc R C 1
H31H H 0.7904 -0.1075 0.0367 0.049 Uiso 1 1 calc R C 1
C314 C 0.5796(4) -0.1030(2) 0.06649(14) 0.0360(8) Uani 1 1 d . C 1
H31I H 0.6274 -0.0591 0.0994 0.043 Uiso 1 1 calc R C 1
H31J H 0.4802 -0.0829 0.0563 0.043 Uiso 1 1 calc R C 1
C315 C 0.4988(4) -0.2182(3) -0.05224(13) 0.0432(9) Uani 0.685(11) 1 d PD C 1
H31K H 0.4474 -0.2791 -0.0609 0.052 Uiso 0.685(11) 1 calc PR C 1
H31L H 0.4272 -0.1741 -0.0361 0.052 Uiso 0.685(11) 1 calc PR C 1
C316 C 0.5387(8) -0.2012(4) -0.1012(2) 0.048(2) Uani 0.685(11) 1 d PDU C 1
H316 H 0.5931 -0.2433 -0.1246 0.058 Uiso 0.685(11) 1 calc PR C 1
C317 C 0.4982(12) -0.1270(5) -0.1124(3) 0.095(4) Uani 0.685(11) 1 d PDU C 1
H31M H 0.4437 -0.0850 -0.0890 0.114 Uiso 0.685(11) 1 calc PR C 1
H31N H 0.5237 -0.1161 -0.1439 0.114 Uiso 0.685(11) 1 calc PR C 1
C32X C 0.6393(4) -0.2109(2) -0.01241(13) 0.0361(8) Uani 0.315(11) 1 d P C 2
C35X C 0.4988(4) -0.2182(3) -0.05224(13) 0.0432(9) Uani 0.315(11) 1 d PD C 2
H35C H 0.4828 -0.2802 -0.0764 0.052 Uiso 0.315(11) 1 calc PR C 2
H35D H 0.4081 -0.2046 -0.0334 0.052 Uiso 0.315(11) 1 calc PR C 2
C36X C 0.5210(19) -0.1537(7) -0.0828(4) 0.062(5) Uani 0.315(11) 1 d PDU C 2
H36X H 0.5288 -0.0909 -0.0656 0.074 Uiso 0.315(11) 1 calc PR C 2
C37X C 0.530(2) -0.1836(11) -0.1344(4) 0.066(5) Uani 0.315(11) 1 d PDU C 2
H37A H 0.5224 -0.2464 -0.1518 0.080 Uiso 0.315(11) 1 calc PR C 2
H37B H 0.5443 -0.1421 -0.1539 0.080 Uiso 0.315(11) 1 calc PR C 2
N31 N 0.6069(3) -0.25592(18) 0.02766(10) 0.0297(6) Uani 1 1 d . C 1
N32 N 0.5357(3) -0.37604(19) 0.05539(10) 0.0328(6) Uani 1 1 d . C 1
H32 H 0.5048 -0.4333 0.0469 0.039 Uiso 1 1 calc R C 1
S31 S 0.62031(10) -0.41843(6) -0.04077(3) 0.0378(2) Uani 1 1 d . C 1
O41 O 0.8008(4) -0.32351(19) -0.19415(10) 0.0629(9) Uani 1 1 d . D 1
O42 O 0.8548(3) -0.43382(17) -0.15905(9) 0.0423(6) Uani 1 1 d . D 1
N41 N 1.0855(3) -0.2448(2) -0.02622(10) 0.0327(7) Uani 1 1 d . D 1
N42 N 0.9949(3) -0.1309(2) -0.05607(11) 0.0380(7) Uani 1 1 d . D 1
H42 H 0.9638 -0.0761 -0.0485 0.046 Uiso 1 1 calc R D 1
S41 S 1.13966(11) -0.07871(7) 0.04024(4) 0.0449(3) Uani 1 1 d . D 1
C41 C 1.1914(6) 0.0669(4) -0.2322(2) 0.114(3) Uani 0.532(9) 1 d PD D 1
H41A H 1.2986 0.0559 -0.2270 0.171 Uiso 1 1 calc R D 1
H41B H 1.1824 0.1287 -0.2337 0.171 Uiso 1 1 calc R D 1
H41C H 1.1439 0.0247 -0.2652 0.171 Uiso 1 1 calc R D 1
C42 C 1.1111(14) 0.0535(5) -0.1859(4) 0.079(5) Uani 0.532(9) 1 d PDU D 1
H42A H 1.1820 0.0763 -0.1533 0.095 Uiso 0.532(9) 1 calc PR D 1
H42B H 1.0232 0.0909 -0.1818 0.095 Uiso 0.532(9) 1 calc PR D 1
C43 C 1.0554(11) -0.0431(6) -0.1909(4) 0.109(4) Uani 0.532(9) 1 d PDU D 1
H43A H 1.0826 -0.0830 -0.2244 0.131 Uiso 0.532(9) 1 calc PR D 1
H43B H 0.9435 -0.0467 -0.1926 0.131 Uiso 0.532(9) 1 calc PR D 1
C44 C 1.1198(9) -0.0778(4) -0.1459(3) 0.061(3) Uani 0.532(9) 1 d PDU D 1
H44A H 1.2312 -0.0765 -0.1457 0.073 Uiso 0.532(9) 1 calc PR D 1
H44B H 1.0984 -0.0347 -0.1125 0.073 Uiso 0.532(9) 1 calc PR D 1
C45 C 1.0659(6) -0.1683(2) -0.14569(15) 0.0790(17) Uani 0.532(9) 1 d PD D 1
H45A H 1.1579 -0.1994 -0.1400 0.095 Uiso 0.532(9) 1 calc PR D 1
H45B H 1.0198 -0.1992 -0.1820 0.095 Uiso 0.532(9) 1 calc PR D 1
C46 C 0.9590(4) -0.1888(2) -0.11057(13) 0.0415(9) Uani 0.532(9) 1 d PD D 1
H46 H 0.8565 -0.1744 -0.1234 0.050 Uiso 1 1 calc R D 1
C41A C 1.1914(6) 0.0669(4) -0.2322(2) 0.114(3) Uani 0.468(9) 1 d PD D 2
C42A C 1.0809(14) 0.0435(7) -0.1976(6) 0.079(5) Uani 0.468(9) 1 d PDU D 2
H42C H 0.9759 0.0367 -0.2150 0.095 Uiso 0.468(9) 1 calc PR D 2
H42D H 1.0872 0.0911 -0.1635 0.095 Uiso 0.468(9) 1 calc PR D 2
C43A C 1.1285(9) -0.0483(4) -0.1890(3) 0.044(2) Uani 0.468(9) 1 d PDU D 2
H43C H 1.1172 -0.0964 -0.2230 0.053 Uiso 0.468(9) 1 calc PR D 2
H43D H 1.2357 -0.0422 -0.1737 0.053 Uiso 0.468(9) 1 calc PR D 2
C44A C 1.0262(8) -0.0716(4) -0.1520(3) 0.038(2) Uani 0.468(9) 1 d PDU D 2
H44C H 0.9189 -0.0738 -0.1663 0.046 Uiso 0.468(9) 1 calc PR D 2
H44D H 1.0423 -0.0254 -0.1173 0.046 Uiso 0.468(9) 1 calc PR D 2
C45A C 1.0659(6) -0.1683(2) -0.14569(15) 0.0790(17) Uani 0.468(9) 1 d PD D 2
H45C H 1.0524 -0.2147 -0.1803 0.095 Uiso 0.468(9) 1 calc PR D 2
H45D H 1.1719 -0.1660 -0.1300 0.095 Uiso 0.468(9) 1 calc PR D 2
C46A C 0.9590(4) -0.1888(2) -0.11057(13) 0.0415(9) Uani 0.468(9) 1 d PD D 2
C47 C 1.0703(4) -0.1547(2) -0.01740(13) 0.0350(8) Uani 1 1 d . D 1
C48 C 1.0151(3) -0.3101(2) -0.07117(12) 0.0309(7) Uani 1 1 d . D 1
C49 C 0.9458(4) -0.2853(2) -0.11130(12) 0.0310(7) Uani 1 1 d . D 1
C410 C 0.8605(4) -0.3481(3) -0.15879(14) 0.0375(8) Uani 1 1 d . D 1
C411 C 0.7767(5) -0.4978(3) -0.20618(16) 0.0542(11) Uani 1 1 d . D 1
H41D H 0.6817 -0.4742 -0.2164 0.081 Uiso 1 1 calc R D 1
H41E H 0.7546 -0.5551 -0.1992 0.081 Uiso 1 1 calc R D 1
H41F H 0.8411 -0.5072 -0.2348 0.081 Uiso 1 1 calc R D 1
C412 C 1.1420(4) -0.2860(3) 0.01483(13) 0.0367(8) Uani 0.521(11) 1 d P D 1
H412 H 1.2403 -0.2545 0.0339 0.044 Uiso 1 1 calc R D 1
C413 C 1.1662(4) -0.3807(3) -0.01823(14) 0.0398(9) Uani 1 1 d . D 1
H41G H 1.1590 -0.4240 0.0024 0.048 Uiso 1 1 calc R D 1
H41H H 1.2661 -0.3833 -0.0318 0.048 Uiso 1 1 calc R D 1
C414 C 1.0365(4) -0.4003(2) -0.06332(13) 0.0358(8) Uani 1 1 d . D 1
H41I H 1.0649 -0.4435 -0.0956 0.043 Uiso 1 1 calc R D 1
H41J H 0.9433 -0.4248 -0.0533 0.043 Uiso 1 1 calc R D 1
C415 C 1.0238(4) -0.2843(3) 0.05400(12) 0.0434(9) Uani 0.521(11) 1 d PD D 1
H41K H 1.0072 -0.2213 0.0729 0.052 Uiso 0.521(11) 1 calc PR D 1
H41L H 0.9261 -0.3139 0.0345 0.052 Uiso 0.521(11) 1 calc PR D 1
C416 C 1.0783(13) -0.3319(5) 0.0926(2) 0.048(3) Uani 0.521(11) 1 d PDU D 1
H416 H 1.0964 -0.3938 0.0803 0.057 Uiso 0.521(11) 1 calc PR D 1
C417 C 1.1020(9) -0.2895(7) 0.1437(2) 0.055(3) Uani 0.521(11) 1 d PDU D 1
H41M H 1.0842 -0.2276 0.1563 0.066 Uiso 0.521(11) 1 calc PR D 1
H41N H 1.1368 -0.3209 0.1677 0.066 Uiso 0.521(11) 1 calc PR D 1
C42X C 1.1420(4) -0.2860(3) 0.01483(13) 0.0367(8) Uani 0.479(11) 1 d P D 2
C45X C 1.0238(4) -0.2843(3) 0.05400(12) 0.0434(9) Uani 0.479(11) 1 d PD D 2
H45E H 0.9677 -0.2295 0.0581 0.052 Uiso 0.479(11) 1 calc PR D 2
H45F H 0.9500 -0.3371 0.0394 0.052 Uiso 0.479(11) 1 calc PR D 2
C46X C 1.0937(11) -0.2855(7) 0.1063(3) 0.051(3) Uani 0.479(11) 1 d PDU D 2
H46X H 1.1510 -0.2338 0.1290 0.061 Uiso 0.479(11) 1 calc PR D 2
C47X C 1.0759(15) -0.3594(8) 0.1213(4) 0.101(5) Uani 0.479(11) 1 d PDU D 2
H47A H 1.0185 -0.4111 0.0985 0.121 Uiso 0.479(11) 1 calc PR D 2
H47B H 1.1206 -0.3605 0.1549 0.121 Uiso 0.479(11) 1 calc PR D 2

loop_
_atom_site_aniso_label
_atom_site_aniso_U_11
_atom_site_aniso_U_22
_atom_site_aniso_U_33
_atom_site_aniso_U_23
_atom_site_aniso_U_13
_atom_site_aniso_U_12
O11 0.0567(17) 0.0424(16) 0.0373(15) 0.0105(12) 0.0203(12) 0.0106(13)
O12 0.0514(15) 0.0389(15) 0.0349(14) 0.0173(11) 0.0133(11) 0.0079(12)
C11 0.060(3) 0.042(2) 0.059(3) 0.007(2) 0.016(2) -0.004(2)
C12 0.065(3) 0.040(2) 0.054(3) 0.014(2) 0.005(2) 0.007(2)
C13 0.039(2) 0.039(2) 0.046(2) 0.0137(17) 0.0021(16) 0.0017(16)
C14 0.0351(19) 0.038(2) 0.0348(19) 0.0133(16) 0.0043(15) -0.0020(16)
C15 0.0303(17) 0.0332(19) 0.0318(18) 0.0106(15) 0.0054(14) 0.0027(14)
C16 0.0267(16) 0.0312(19) 0.0267(17) 0.0081(14) 0.0047(13) 0.0072(14)
C17 0.0232(16) 0.0333(19) 0.0276(17) 0.0108(14) 0.0020(13) 0.0044(13)
C18 0.0190(15) 0.0313(18) 0.0281(17) 0.0097(14) 0.0016(12) 0.0033(13)
C19 0.0217(15) 0.036(2) 0.0284(17) 0.0090(15) -0.0007(13) 0.0012(14)
C110 0.0268(17) 0.037(2) 0.0327(19) 0.0129(16) 0.0031(14) 0.0056(15)
C111 0.067(3) 0.059(3) 0.042(2) 0.027(2) 0.019(2) 0.011(2)
C112 0.0263(16) 0.0329(19) 0.0333(18) 0.0110(15) 0.0017(13) 0.0056(14)
C113 0.0255(17) 0.033(2) 0.0372(19) 0.0073(15) 0.0028(14) 0.0069(14)
C114 0.0224(16) 0.035(2) 0.0315(18) 0.0047(15) 0.0057(13) 0.0062(14)
C115 0.0233(16) 0.045(2) 0.0339(19) 0.0056(16) 0.0020(14) 0.0023(15)
C116 0.030(3) 0.042(4) 0.032(4) 0.004(3) -0.001(2) -0.002(3)
C117 0.047(4) 0.042(5) 0.075(6) -0.001(4) -0.005(4) 0.004(4)
C14X 0.0224(16) 0.035(2) 0.0315(18) 0.0047(15) 0.0057(13) 0.0062(14)
C15X 0.0233(16) 0.045(2) 0.0339(19) 0.0056(16) 0.0020(14) 0.0023(15)
C16X 0.041(6) 0.021(6) 0.043(6) 0.002(5) -0.006(5) 0.002(5)
C17X 0.032(6) 0.033(7) 0.048(7) -0.003(6) 0.004(5) 0.002(5)
S11 0.0359(5) 0.0464(6) 0.0317(5) 0.0187(4) 0.0077(4) 0.0085(4)
N12 0.0241(13) 0.0334(16) 0.0271(14) 0.0110(12) 0.0031(11) 0.0074(11)
N11 0.0329(15) 0.0301(16) 0.0295(15) 0.0118(12) 0.0024(12) 0.0067(12)
O21 0.0433(14) 0.0400(15) 0.0272(13) 0.0055(11) -0.0022(10) 0.0070(11)
O22 0.0486(15) 0.0391(15) 0.0299(13) 0.0140(11) -0.0048(11) 0.0116(12)
C21 0.060(3) 0.039(2) 0.060(3) 0.013(2) 0.005(2) 0.000(2)
C22 0.050(2) 0.042(2) 0.049(2) 0.0184(19) 0.0007(18) 0.0005(18)
C23 0.0382(19) 0.041(2) 0.0327(19) 0.0143(16) 0.0041(15) 0.0075(16)
C24 0.0356(19) 0.037(2) 0.0355(19) 0.0138(16) 0.0052(15) 0.0106(16)
C25 0.0279(17) 0.037(2) 0.0285(18) 0.0106(15) 0.0026(13) 0.0031(14)
C26 0.0243(16) 0.0319(18) 0.0206(15) 0.0084(13) 0.0006(12) 0.0016(13)
C27 0.0211(15) 0.0340(19) 0.0276(17) 0.0124(14) 0.0064(12) 0.0019(13)
C28 0.0226(15) 0.0290(18) 0.0270(17) 0.0106(14) 0.0055(12) 0.0044(13)
C29 0.0240(15) 0.0287(18) 0.0265(17) 0.0100(14) 0.0059(12) 0.0043(13)
C210 0.0263(17) 0.039(2) 0.0257(17) 0.0092(15) 0.0082(13) 0.0091(15)
C211 0.061(3) 0.055(3) 0.037(2) 0.0240(19) -0.0089(18) 0.010(2)
C212 0.0307(17) 0.0319(19) 0.0325(18) 0.0121(15) 0.0045(14) 0.0013(14)
C213 0.0306(18) 0.0291(19) 0.0346(19) 0.0070(15) 0.0054(14) -0.0012(14)
C214 0.0264(16) 0.0336(19) 0.0274(17) 0.0072(14) 0.0012(13) -0.0050(14)
C215 0.0300(18) 0.045(2) 0.0326(19) 0.0058(16) 0.0081(14) -0.0023(16)
C216 0.036(3) 0.036(3) 0.029(3) 0.004(2) 0.005(2) 0.002(2)
C217 0.082(6) 0.036(4) 0.093(7) 0.014(4) 0.032(5) 0.008(4)
C24X 0.0264(16) 0.0336(19) 0.0274(17) 0.0072(14) 0.0012(13) -0.0050(14)
C25X 0.0300(18) 0.045(2) 0.0326(19) 0.0058(16) 0.0081(14) -0.0023(16)
C26X 0.059(9) 0.034(9) 0.057(9) 0.013(7) 0.016(7) 0.011(7)
C27X 0.049(9) 0.021(9) 0.044(8) 0.011(7) 0.013(6) 0.005(7)
S21 0.0334(5) 0.0442(5) 0.0293(5) 0.0186(4) -0.0026(3) -0.0045(4)
N21 0.0249(13) 0.0282(15) 0.0270(14) 0.0094(12) 0.0003(11) -0.0026(11)
N22 0.0313(14) 0.0287(16) 0.0276(15) 0.0114(12) 0.0044(11) -0.0011(12)
O31 0.0576(17) 0.0488(17) 0.0322(14) 0.0073(12) 0.0117(12) 0.0034(13)
O32 0.0538(16) 0.0410(16) 0.0294(13) 0.0049(11) 0.0061(11) 0.0148(12)
C31 0.058(3) 0.055(3) 0.074(3) 0.029(2) 0.007(2) 0.010(2)
C32 0.059(3) 0.056(3) 0.054(3) 0.027(2) 0.015(2) 0.018(2)
C33 0.043(2) 0.056(3) 0.042(2) 0.0134(19) 0.0015(17) 0.0085(19)
C34 0.043(2) 0.040(2) 0.037(2) 0.0045(17) -0.0060(16) 0.0040(17)
C35 0.0388(19) 0.038(2) 0.0296(19) 0.0057(15) -0.0045(15) 0.0023(16)
C36 0.0304(17) 0.0339(19) 0.0245(17) 0.0043(14) 0.0027(13) 0.0012(14)
C37 0.0209(15) 0.034(2) 0.0291(18) 0.0053(15) -0.0024(13) -0.0014(13)
C38 0.0207(15) 0.0327(19) 0.0277(17) 0.0034(14) -0.0035(12) 0.0031(13)
C39 0.0220(15) 0.0349(19) 0.0250(17) 0.0032(14) -0.0028(12) 0.0017(13)
C310 0.0297(17) 0.036(2) 0.0268(18) 0.0042(15) -0.0062(14) 0.0027(15)
C311 0.061(3) 0.052(3) 0.042(2) 0.0045(19) 0.0154(19) 0.025(2)
C312 0.0318(18) 0.044(2) 0.0336(19) 0.0127(16) 0.0085(14) 0.0007(16)
C313 0.038(2) 0.039(2) 0.047(2) 0.0163(18) 0.0080(16) -0.0001(16)
C314 0.0353(19) 0.032(2) 0.039(2) 0.0080(16) 0.0027(15) -0.0003(15)
C315 0.038(2) 0.055(3) 0.037(2) 0.0151(18) 0.0035(16) 0.0013(18)
C316 0.053(4) 0.059(5) 0.030(4) 0.013(3) 0.003(3) -0.004(4)
C317 0.135(8) 0.067(6) 0.090(8) 0.048(5) -0.017(6) -0.011(6)
C32X 0.0318(18) 0.044(2) 0.0336(19) 0.0127(16) 0.0085(14) 0.0007(16)
C35X 0.038(2) 0.055(3) 0.037(2) 0.0151(18) 0.0035(16) 0.0013(18)
C36X 0.066(9) 0.063(11) 0.049(9) 0.006(8) -0.005(8) 0.012(9)
C37X 0.084(10) 0.070(11) 0.053(9) 0.034(8) -0.002(8) 0.002(9)
N31 0.0258(14) 0.0335(17) 0.0281(15) 0.0067(12) 0.0038(11) -0.0024(12)
N32 0.0357(16) 0.0290(16) 0.0289(15) 0.0031(12) -0.0003(12) -0.0040(12)
S31 0.0362(5) 0.0392(5) 0.0312(5) -0.0011(4) 0.0080(4) -0.0032(4)
O41 0.089(2) 0.0530(19) 0.0400(16) 0.0149(14) -0.0281(15) -0.0046(16)
O42 0.0446(15) 0.0375(15) 0.0361(14) -0.0004(11) -0.0061(11) 0.0091(12)
N41 0.0275(14) 0.0417(18) 0.0271(15) 0.0083(13) -0.0001(11) 0.0026(12)
N42 0.0437(17) 0.0369(18) 0.0316(16) 0.0088(13) 0.0000(13) 0.0038(14)
S41 0.0411(5) 0.0501(6) 0.0340(5) 0.0013(4) -0.0059(4) -0.0014(4)
C41 0.053(3) 0.150(6) 0.101(5) -0.022(4) -0.005(3) 0.018(4)
C42 0.105(8) 0.050(7) 0.063(7) 0.003(5) -0.052(6) 0.022(6)
C43 0.114(6) 0.100(5) 0.107(5) 0.029(4) -0.032(4) 0.040(4)
C44 0.068(5) 0.062(4) 0.050(4) 0.016(3) 0.006(3) -0.033(3)
C45 0.131(5) 0.067(3) 0.028(2) 0.001(2) 0.015(3) -0.043(3)
C46 0.048(2) 0.044(2) 0.0289(19) 0.0080(16) -0.0067(16) -0.0027(17)
C41A 0.053(3) 0.150(6) 0.101(5) -0.022(4) -0.005(3) 0.018(4)
C42A 0.125(9) 0.045(7) 0.052(7) 0.006(5) -0.052(7) 0.028(7)
C43A 0.038(4) 0.049(4) 0.041(4) 0.005(3) -0.004(3) 0.013(3)
C44A 0.014(3) 0.038(4) 0.054(4) -0.002(3) 0.011(3) -0.004(3)
C45A 0.131(5) 0.067(3) 0.028(2) 0.001(2) 0.015(3) -0.043(3)
C46A 0.048(2) 0.044(2) 0.0289(19) 0.0080(16) -0.0067(16) -0.0027(17)
C47 0.0252(17) 0.045(2) 0.0312(19) 0.0062(16) 0.0020(14) -0.0021(15)
C48 0.0245(16) 0.041(2) 0.0266(17) 0.0086(15) 0.0042(13) 0.0034(14)
C49 0.0301(17) 0.0330(19) 0.0280(18) 0.0057(14) 0.0044(14) 0.0016(14)
C410 0.0340(19) 0.045(2) 0.0314(19) 0.0075(17) 0.0040(15) 0.0078(16)
C411 0.052(2) 0.047(3) 0.048(2) -0.0066(19) -0.0110(19) 0.006(2)
C412 0.0257(17) 0.056(2) 0.0303(19) 0.0163(17) 0.0000(14) 0.0024(16)
C413 0.0266(18) 0.054(2) 0.041(2) 0.0177(18) 0.0013(15) 0.0075(16)
C414 0.0315(18) 0.046(2) 0.0293(18) 0.0093(16) 0.0051(14) 0.0090(16)
C415 0.0307(19) 0.068(3) 0.031(2) 0.0140(19) 0.0023(15) 0.0018(18)
C416 0.048(5) 0.060(7) 0.028(5) 0.000(4) 0.008(4) -0.001(5)
C417 0.048(5) 0.081(7) 0.048(6) 0.035(5) 0.009(4) 0.009(5)
C42X 0.0257(17) 0.056(2) 0.0303(19) 0.0163(17) 0.0000(14) 0.0024(16)
C45X 0.0307(19) 0.068(3) 0.031(2) 0.0140(19) 0.0023(15) 0.0018(18)
C46X 0.028(5) 0.106(9) 0.015(5) 0.012(5) 0.004(4) 0.012(6)
C47X 0.123(10) 0.118(11) 0.107(11) 0.076(9) 0.076(8) 0.062(9)

loop_
_atom_type_symbol
_atom_type_description
_atom_type_scat_dispersion_real
_atom_type_scat_dispersion_imag
_atom_type_scat_source
C C 0.0033 0.0016 'International Tables Vol C Tables 4.2.6.8 and 6.1.1.4'
H H 0.0000 0.0000 'International Tables Vol C Tables 4.2.6.8 and 6.1.1.4'
N N 0.0061 0.0033 'International Tables Vol C Tables 4.2.6.8 and 6.1.1.4'
S S 0.1246 0.1234 'International Tables Vol C Tables 4.2.6.8 and 6.1.1.4'
O O 0.0106 0.0060 'International Tables Vol C Tables 4.2.6.8 and 6.1.1.4'

loop_
_geom_angle_atom_site_label_1
_geom_angle_atom_site_label_2
_geom_angle_atom_site_label_3
_geom_angle
_geom_angle_site_symmetry_1
_geom_angle_site_symmetry_3
_geom_angle_publ_flag
C110 O12 C111 115.2(3) . . ?
C11 C12 C13 114.2(3) . . ?
C11 C12 H12A 108.7 . . ?
C13 C12 H12A 108.7 . . ?
C11 C12 H12B 108.7 . . ?
C13 C12 H12B 108.7 . . ?
H12A C12 H12B 107.6 . . ?
C14 C13 C12 113.1(3) . . ?
C14 C13 H13A 109.0 . . ?
C12 C13 H13A 109.0 . . ?
C14 C13 H13B 109.0 . . ?
C12 C13 H13B 109.0 . . ?
H13A C13 H13B 107.8 . . ?
C13 C14 C15 115.2(3) . . ?
C13 C14 H14A 108.5 . . ?
C15 C14 H14A 108.5 . . ?
C13 C14 H14B 108.5 . . ?
C15 C14 H14B 108.5 . . ?
H14A C14 H14B 107.5 . . ?
C14 C15 C16 115.6(3) . . ?
C14 C15 H15A 108.4 . . ?
C16 C15 H15A 108.4 . . ?
C14 C15 H15B 108.4 . . ?
C16 C15 H15B 108.4 . . ?
H15A C15 H15B 107.4 . . ?
N11 C16 C17 108.9(3) . . ?
N11 C16 C15 111.2(3) . . ?
C17 C16 C15 110.4(3) . . ?
N11 C16 H16 108.8 . . ?
C17 C16 H16 108.8 . . ?
C15 C16 H16 108.8 . . ?
C18 C17 C110 125.6(3) . . ?
C18 C17 C16 119.1(3) . . ?
C110 C17 C16 115.1(3) . . ?
C17 C18 N12 120.5(3) . . ?
C17 C18 C112 132.4(3) . . ?
N12 C18 C112 107.1(3) . . ?
N11 C19 N12 115.4(3) . . ?
N11 C19 S11 122.7(3) . . ?
N12 C19 S11 121.9(2) . . ?
O11 C110 O12 122.5(3) . . ?
O11 C110 C17 122.9(3) . . ?
O12 C110 C17 114.5(3) . . ?
C18 C112 C113 103.0(3) . . ?
C18 C112 H11G 111.2 . . ?
C113 C112 H11G 111.2 . . ?
C18 C112 H11H 111.2 . . ?
C113 C112 H11H 111.2 . . ?
H11G C112 H11H 109.1 . . ?
C114 C113 C112 103.8(2) . . ?
C114 C113 H11I 111.0 . . ?
C112 C113 H11I 111.0 . . ?
C114 C113 H11J 111.0 . . ?
C112 C113 H11J 111.0 . . ?
H11I C113 H11J 109.0 . . ?
N12 C114 C113 100.8(2) . . ?
N12 C114 C115 112.1(2) . . ?
C113 C114 C115 112.7(3) . . ?
N12 C114 H114 110.3 . . ?
C113 C114 H114 110.3 . . ?
C115 C114 H114 110.3 . . ?
C116 C115 C114 109.9(3) . . ?
C116 C115 H11K 109.7 . . ?
C114 C115 H11K 109.7 . . ?
C116 C115 H11L 109.7 . . ?
C114 C115 H11L 109.7 . . ?
H11K C115 H11L 108.2 . . ?
C117 C116 C115 121.1(5) . . ?
C117 C116 H116 119.5 . . ?
C115 C116 H116 119.5 . . ?
C116 C117 H11M 120.0 . . ?
C116 C117 H11N 120.0 . . ?
H11M C117 H11N 120.0 . . ?
C17X C16X H16X 119.6 . . ?
C16X C17X H17A 120.0 . . ?
C16X C17X H17B 120.0 . . ?
H17A C17X H17B 120.0 . . ?
C19 N12 C18 123.0(3) . . ?
C19 N12 C114 123.7(3) . . ?
C18 N12 C114 112.0(3) . . ?
C19 N11 C16 125.2(3) . . ?
C19 N11 H11 117.4 . . ?
C16 N11 H11 117.4 . . ?
C210 O22 C211 115.7(3) . . ?
C21 C22 C23 113.4(3) . . ?
C21 C22 H22A 108.9 . . ?
C23 C22 H22A 108.9 . . ?
C21 C22 H22B 108.9 . . ?
C23 C22 H22B 108.9 . . ?
H22A C22 H22B 107.7 . . ?
C24 C23 C22 112.3(3) . . ?
C24 C23 H23A 109.1 . . ?
C22 C23 H23A 109.1 . . ?
C24 C23 H23B 109.1 . . ?
C22 C23 H23B 109.1 . . ?
H23A C23 H23B 107.9 . . ?
C23 C24 C25 115.8(3) . . ?
C23 C24 H24A 108.3 . . ?
C25 C24 H24A 108.3 . . ?
C23 C24 H24B 108.3 . . ?
C25 C24 H24B 108.3 . . ?
H24A C24 H24B 107.4 . . ?
C24 C25 C26 115.5(3) . . ?
C24 C25 H25A 108.4 . . ?
C26 C25 H25A 108.4 . . ?
C24 C25 H25B 108.4 . . ?
C26 C25 H25B 108.4 . . ?
H25A C25 H25B 107.5 . . ?
N22 C26 C29 108.7(2) . . ?
N22 C26 C25 110.8(2) . . ?
C29 C26 C25 109.7(3) . . ?
N22 C26 H26 109.2 . . ?
C29 C26 H26 109.2 . . ?
C25 C26 H26 109.2 . . ?
N22 C27 N21 115.3(3) . . ?
N22 C27 S21 123.0(2) . . ?
N21 C27 S21 121.6(2) . . ?
C29 C28 N21 120.3(3) . . ?
C29 C28 C212 132.2(3) . . ?
N21 C28 C212 107.5(3) . . ?
C28 C29 C210 124.9(3) . . ?
C28 C29 C26 118.6(3) . . ?
C210 C29 C26 116.3(3) . . ?
O21 C210 O22 122.7(3) . . ?
O21 C210 C29 122.6(3) . . ?
O22 C210 C29 114.7(3) . . ?
C28 C212 C213 103.0(3) . . ?
C28 C212 H21G 111.2 . . ?
C213 C212 H21G 111.2 . . ?
C28 C212 H21H 111.2 . . ?
C213 C212 H21H 111.2 . . ?
H21G C212 H21H 109.1 . . ?
C212 C213 C214 103.9(3) . . ?
C212 C213 H21I 111.0 . . ?
C214 C213 H21I 111.0 . . ?
C212 C213 H21J 111.0 . . ?
C214 C213 H21J 111.0 . . ?
H21I C213 H21J 109.0 . . ?
N21 C214 C213 100.5(2) . . ?
N21 C214 C215 112.0(2) . . ?
C213 C214 C215 112.4(3) . . ?
N21 C214 H214 110.5 . . ?
C213 C214 H214 110.5 . . ?
C215 C214 H214 110.5 . . ?
C216 C215 C214 110.2(3) . . ?
C216 C215 H21K 109.6 . . ?
C214 C215 H21K 109.6 . . ?
C216 C215 H21L 109.6 . . ?
C214 C215 H21L 109.6 . . ?
H21K C215 H21L 108.1 . . ?
C217 C216 C215 120.4(5) . . ?
C217 C216 H216 119.8 . . ?
C215 C216 H216 119.8 . . ?
C216 C217 H21M 120.0 . . ?
C216 C217 H21N 120.0 . . ?
H21M C217 H21N 120.0 . . ?
C27X C26X H26X 119.8 . . ?
C26X C27X H27A 120.0 . . ?
C26X C27X H27B 120.0 . . ?
H27A C27X H27B 120.0 . . ?
C27 N21 C28 122.8(3) . . ?
C27 N21 C214 123.8(3) . . ?
C28 N21 C214 111.9(3) . . ?
C27 N22 C26 125.2(3) . . ?
C27 N22 H22 117.4 . . ?
C26 N22 H22 117.4 . . ?
C310 O32 C311 115.7(3) . . ?
C31 C32 C33 114.6(3) . . ?
C31 C32 H32A 108.6 . . ?
C33 C32 H32A 108.6 . . ?
C31 C32 H32B 108.6 . . ?
C33 C32 H32B 108.6 . . ?
H32A C32 H32B 107.6 . . ?
C34 C33 C32 114.7(3) . . ?
C34 C33 H33A 108.6 . . ?
C32 C33 H33A 108.6 . . ?
C34 C33 H33B 108.6 . . ?
C32 C33 H33B 108.6 . . ?
H33A C33 H33B 107.6 . . ?
C33 C34 C35 114.1(3) . . ?
C33 C34 H34A 108.7 . . ?
C35 C34 H34A 108.7 . . ?
C33 C34 H34B 108.7 . . ?
C35 C34 H34B 108.7 . . ?
H34A C34 H34B 107.6 . . ?
C36 C35 C34 112.9(3) . . ?
C36 C35 H35A 109.0 . . ?
C34 C35 H35A 109.0 . . ?
C36 C35 H35B 109.0 . . ?
C34 C35 H35B 109.0 . . ?
H35A C35 H35B 107.8 . . ?
N32 C36 C39 108.6(3) . . ?
N32 C36 C35 111.1(3) . . ?
C39 C36 C35 112.8(3) . . ?
N32 C36 H36 108.1 . . ?
C39 C36 H36 108.1 . . ?
C35 C36 H36 108.1 . . ?
N32 C37 N31 116.5(3) . . ?
N32 C37 S31 122.3(3) . . ?
N31 C37 S31 121.2(2) . . ?
C39 C38 N31 121.0(3) . . ?
C39 C38 C314 131.6(3) . . ?
N31 C38 C314 107.4(3) . . ?
C38 C39 C310 125.1(3) . . ?
C38 C39 C36 120.4(3) . . ?
C310 C39 C36 114.5(3) . . ?
O31 C310 O32 122.8(3) . . ?
O31 C310 C39 124.0(3) . . ?
O32 C310 C39 113.2(3) . . ?
N31 C312 C313 100.7(3) . . ?
N31 C312 C315 111.0(3) . . ?
C313 C312 C315 113.1(3) . . ?
N31 C312 H312 110.6 . . ?
C313 C312 H312 110.6 . . ?
C315 C312 H312 110.6 . . ?
C312 C313 C314 103.8(3) . . ?
C312 C313 H31G 111.0 . . ?
C314 C313 H31G 111.0 . . ?
C312 C313 H31H 111.0 . . ?
C314 C313 H31H 111.0 . . ?
H31G C313 H31H 109.0 . . ?
C38 C314 C313 103.1(3) . . ?
C38 C314 H31I 111.1 . . ?
C313 C314 H31I 111.1 . . ?
C38 C314 H31J 111.1 . . ?
C313 C314 H31J 111.1 . . ?
H31I C314 H31J 109.1 . . ?
C316 C315 C312 112.0(4) . . ?
C316 C315 H31K 109.2 . . ?
C312 C315 H31K 109.2 . . ?
C316 C315 H31L 109.2 . . ?
C312 C315 H31L 109.2 . . ?
H31K C315 H31L 107.9 . . ?
C317 C316 C315 119.9(5) . . ?
C317 C316 H316 120.0 . . ?
C315 C316 H316 120.0 . . ?
C316 C317 H31M 120.0 . . ?
C316 C317 H31N 120.0 . . ?
H31M C317 H31N 120.0 . . ?
C37X C36X H36X 119.9 . . ?
C36X C37X H37A 120.0 . . ?
C36X C37X H37B 120.0 . . ?
H37A C37X H37B 120.0 . . ?
C37 N31 C38 122.1(3) . . ?
C37 N31 C312 124.1(3) . . ?
C38 N31 C312 112.0(3) . . ?
C37 N32 C36 126.7(3) . . ?
C37 N32 H32 116.6 . . ?
C36 N32 H32 116.6 . . ?
C410 O42 C411 115.7(3) . . ?
C47 N41 C48 122.9(3) . . ?
C47 N41 C412 124.2(3) . . ?
C48 N41 C412 111.2(3) . . ?
C47 N42 C46 125.2(3) . . ?
C47 N42 H42 117.4 . . ?
C46 N42 H42 117.4 . . ?
C43 C42 C41 116.0(5) . . ?
C43 C42 H42A 108.3 . . ?
C41 C42 H42A 108.3 . . ?
C43 C42 H42B 108.3 . . ?
C41 C42 H42B 108.3 . . ?
H42A C42 H42B 107.4 . . ?
C42 C43 C44 114.3(5) . . ?
C42 C43 H43A 108.7 . . ?
C44 C43 H43A 108.7 . . ?
C42 C43 H43B 108.7 . . ?
C44 C43 H43B 108.7 . . ?
H43A C43 H43B 107.6 . . ?
C45 C44 C43 118.1(4) . . ?
C45 C44 H44A 107.8 . . ?
C43 C44 H44A 107.8 . . ?
C45 C44 H44B 107.8 . . ?
C43 C44 H44B 107.8 . . ?
H44A C44 H44B 107.1 . . ?
C44 C45 C46 125.7(5) . . ?
C44 C45 H45A 105.9 . . ?
C46 C45 H45A 105.9 . . ?
C44 C45 H45B 105.9 . . ?
C46 C45 H45B 105.9 . . ?
H45A C45 H45B 106.2 . . ?
N42 C46 C45 111.7(3) . . ?
N42 C46 C49 109.7(3) . . ?
C45 C46 C49 114.7(3) . . ?
N42 C46 H46 106.7 . . ?
C45 C46 H46 106.7 . . ?
C49 C46 H46 106.7 . . ?
C43A C42A H42C 110.6 . . ?
C43A C42A H42D 110.6 . . ?
H42C C42A H42D 108.7 . . ?
C44A C43A C42A 107.6(4) . . ?
C44A C43A H43C 110.2 . . ?
C42A C43A H43C 110.2 . . ?
C44A C43A H43D 110.2 . . ?
C42A C43A H43D 110.2 . . ?
H43C C43A H43D 108.5 . . ?
C43A C44A H44C 110.0 . . ?
C43A C44A H44D 110.0 . . ?
H44C C44A H44D 108.4 . . ?
N42 C47 N41 116.2(3) . . ?
N42 C47 S41 122.2(3) . . ?
N41 C47 S41 121.6(3) . . ?
C49 C48 N41 120.2(3) . . ?
C49 C48 C414 132.1(3) . . ?
N41 C48 C414 107.7(3) . . ?
C48 C49 C410 124.4(3) . . ?
C48 C49 C46 119.7(3) . . ?
C410 C49 C46 115.8(3) . . ?
O41 C410 O42 123.0(3) . . ?
O41 C410 C49 122.6(4) . . ?
O42 C410 C49 114.4(3) . . ?
N41 C412 C413 101.4(3) . . ?
N41 C412 C415 110.9(3) . . ?
C413 C412 C415 112.8(3) . . ?
N41 C412 H412 110.5 . . ?
C413 C412 H412 110.5 . . ?
C415 C412 H412 110.5 . . ?
C412 C413 C414 103.2(3) . . ?
C412 C413 H41G 111.1 . . ?
C414 C413 H41G 111.1 . . ?
C412 C413 H41H 111.1 . . ?
C414 C413 H41H 111.1 . . ?
H41G C413 H41H 109.1 . . ?
C48 C414 C413 103.4(3) . . ?
C48 C414 H41I 111.1 . . ?
C413 C414 H41I 111.1 . . ?
C48 C414 H41J 111.1 . . ?
C413 C414 H41J 111.1 . . ?
H41I C414 H41J 109.1 . . ?
C416 C415 C412 109.9(5) . . ?
C416 C415 H41K 109.7 . . ?
C412 C415 H41K 109.7 . . ?
C416 C415 H41L 109.7 . . ?
C412 C415 H41L 109.7 . . ?
H41K C415 H41L 108.2 . . ?
C417 C416 C415 121.2(6) . . ?
C417 C416 H416 119.4 . . ?
C415 C416 H416 119.4 . . ?
C416 C417 H41M 120.0 . . ?
C416 C417 H41N 120.0 . . ?
H41M C417 H41N 120.0 . . ?
C47X C46X H46X 120.1 . . ?
C46X C47X H47A 120.0 . . ?
C46X C47X H47B 120.0 . . ?
H47A C47X H47B 120.0 . . ?

loop_
_geom_bond_atom_site_label_1
_geom_bond_atom_site_label_2
_geom_bond_distance
_geom_bond_site_symmetry_2
_geom_bond_publ_flag
O11 C110 1.204(4) . ?
O12 C110 1.343(4) . ?
O12 C111 1.451(4) . ?
C11 C12 1.505(6) . ?
C11 H11A 0.9800 . ?
C11 H11B 0.9800 . ?
C11 H11C 0.9800 . ?
C12 C13 1.537(5) . ?
C12 H12A 0.9900 . ?
C12 H12B 0.9900 . ?
C13 C14 1.519(5) . ?
C13 H13A 0.9900 . ?
C13 H13B 0.9900 . ?
C14 C15 1.527(5) . ?
C14 H14A 0.9900 . ?
C14 H14B 0.9900 . ?
C15 C16 1.531(4) . ?
C15 H15A 0.9900 . ?
C15 H15B 0.9900 . ?
C16 N11 1.470(4) . ?
C16 C17 1.510(4) . ?
C16 H16 1.0000 . ?
C17 C18 1.341(4) . ?
C17 C110 1.471(4) . ?
C18 N12 1.403(4) . ?
C18 C112 1.503(4) . ?
C19 N11 1.336(4) . ?
C19 N12 1.370(4) . ?
C19 S11 1.688(3) . ?
C111 H11D 0.9800 . ?
C111 H11E 0.9800 . ?
C111 H11F 0.9800 . ?
C112 C113 1.530(4) . ?
C112 H11G 0.9900 . ?
C112 H11H 0.9900 . ?
C113 C114 1.523(5) . ?
C113 H11I 0.9900 . ?
C113 H11J 0.9900 . ?
C114 N12 1.485(4) . ?
C114 C115 1.549(4) . ?
C114 H114 1.0000 . ?
C115 C116 1.481(4) . ?
C115 H11K 0.9900 . ?
C115 H11L 0.9900 . ?
C116 C117 1.324(5) . ?
C116 H116 0.9500 . ?
C117 H11M 0.9500 . ?
C117 H11N 0.9500 . ?
C16X C17X 1.330(5) . ?
C16X H16X 0.9500 . ?
C17X H17A 0.9500 . ?
C17X H17B 0.9500 . ?
N11 H11 0.8800 . ?
O21 C210 1.221(4) . ?
O22 C210 1.336(4) . ?
O22 C211 1.448(4) . ?
C21 C22 1.514(5) . ?
C21 H21A 0.9800 . ?
C21 H21B 0.9800 . ?
C21 H21C 0.9800 . ?
C22 C23 1.535(5) . ?
C22 H22A 0.9900 . ?
C22 H22B 0.9900 . ?
C23 C24 1.505(5) . ?
C23 H23A 0.9900 . ?
C23 H23B 0.9900 . ?
C24 C25 1.523(5) . ?
C24 H24A 0.9900 . ?
C24 H24B 0.9900 . ?
C25 C26 1.543(4) . ?
C25 H25A 0.9900 . ?
C25 H25B 0.9900 . ?
C26 N22 1.465(4) . ?
C26 C29 1.511(4) . ?
C26 H26 1.0000 . ?
C27 N22 1.331(4) . ?
C27 N21 1.373(4) . ?
C27 S21 1.686(3) . ?
C28 C29 1.348(4) . ?
C28 N21 1.403(4) . ?
C28 C212 1.497(4) . ?
C29 C210 1.466(4) . ?
C211 H21D 0.9800 . ?
C211 H21E 0.9800 . ?
C211 H21F 0.9800 . ?
C212 C213 1.526(4) . ?
C212 H21G 0.9900 . ?
C212 H21H 0.9900 . ?
C213 C214 1.531(4) . ?
C213 H21I 0.9900 . ?
C213 H21J 0.9900 . ?
C214 N21 1.484(4) . ?
C214 C215 1.543(4) . ?
C214 H214 1.0000 . ?
C215 C216 1.481(4) . ?
C215 H21K 0.9900 . ?
C215 H21L 0.9900 . ?
C216 C217 1.331(5) . ?
C216 H216 0.9500 . ?
C217 H21M 0.9500 . ?
C217 H21N 0.9500 . ?
C26X C27X 1.335(5) . ?
C26X H26X 0.9500 . ?
C27X H27A 0.9500 . ?
C27X H27B 0.9500 . ?
N22 H22 0.8800 . ?
O31 C310 1.204(4) . ?
O32 C310 1.347(4) . ?
O32 C311 1.449(4) . ?
C31 C32 1.519(6) . ?
C31 H31A 0.9800 . ?
C31 H31B 0.9800 . ?
C31 H31C 0.9800 . ?
C32 C33 1.523(5) . ?
C32 H32A 0.9900 . ?
C32 H32B 0.9900 . ?
C33 C34 1.510(5) . ?
C33 H33A 0.9900 . ?
C33 H33B 0.9900 . ?
C34 C35 1.535(5) . ?
C34 H34A 0.9900 . ?
C34 H34B 0.9900 . ?
C35 C36 1.531(4) . ?
C35 H35A 0.9900 . ?
C35 H35B 0.9900 . ?
C36 N32 1.471(4) . ?
C36 C39 1.508(5) . ?
C36 H36 1.0000 . ?
C37 N32 1.324(4) . ?
C37 N31 1.368(4) . ?
C37 S31 1.697(3) . ?
C38 C39 1.341(5) . ?
C38 N31 1.394(4) . ?
C38 C314 1.507(5) . ?
C39 C310 1.472(5) . ?
C311 H31D 0.9800 . ?
C311 H31E 0.9800 . ?
C311 H31F 0.9800 . ?
C312 N31 1.483(4) . ?
C312 C313 1.525(5) . ?
C312 C315 1.539(5) . ?
C312 H312 1.0000 . ?
C313 C314 1.533(5) . ?
C313 H31G 0.9900 . ?
C313 H31H 0.9900 . ?
C314 H31I 0.9900 . ?
C314 H31J 0.9900 . ?
C315 C316 1.480(4) . ?
C315 H31K 0.9900 . ?
C315 H31L 0.9900 . ?
C316 C317 1.329(5) . ?
C316 H316 0.9500 . ?
C317 H31M 0.9500 . ?
C317 H31N 0.9500 . ?
C36X C37X 1.333(5) . ?
C36X H36X 0.9500 . ?
C37X H37A 0.9500 . ?
C37X H37B 0.9500 . ?
N32 H32 0.8800 . ?
O41 C410 1.205(4) . ?
O42 C410 1.332(4) . ?
O42 C411 1.454(4) . ?
N41 C47 1.368(4) . ?
N41 C48 1.403(4) . ?
N41 C412 1.482(4) . ?
N42 C47 1.328(4) . ?
N42 C46 1.472(4) . ?
N42 H42 0.8800 . ?
S41 C47 1.691(3) . ?
C41 C42 1.546(5) . ?
C41 H41A 0.9800 . ?
C41 H41B 0.9800 . ?
C41 H41C 0.9800 . ?
C42 C43 1.528(5) . ?
C42 H42A 0.9900 . ?
C42 H42B 0.9900 . ?
C43 C44 1.528(5) . ?
C43 H43A 0.9900 . ?
C43 H43B 0.9900 . ?
C44 C45 1.471(4) . ?
C44 H44A 0.9900 . ?
C44 H44B 0.9900 . ?
C45 C46 1.485(5) . ?
C45 H45A 0.9900 . ?
C45 H45B 0.9900 . ?
C46 C49 1.497(5) . ?
C46 H46 1.0000 . ?
C42A C43A 1.580(5) . ?
C42A H42C 0.9900 . ?
C42A H42D 0.9900 . ?
C43A C44A 1.514(5) . ?
C43A H43C 0.9900 . ?
C43A H43D 0.9900 . ?
C44A H44C 0.9900 . ?
C44A H44D 0.9900 . ?
C48 C49 1.346(4) . ?
C48 C414 1.496(5) . ?
C49 C410 1.477(5) . ?
C411 H41D 0.9800 . ?
C411 H41E 0.9800 . ?
C411 H41F 0.9800 . ?
C412 C413 1.520(5) . ?
C412 C415 1.549(5) . ?
C412 H412 1.0000 . ?
C413 C414 1.539(5) . ?
C413 H41G 0.9900 . ?
C413 H41H 0.9900 . ?
C414 H41I 0.9900 . ?
C414 H41J 0.9900 . ?
C415 C416 1.491(5) . ?
C415 H41K 0.9900 . ?
C415 H41L 0.9900 . ?
C416 C417 1.327(5) . ?
C416 H416 0.9500 . ?
C417 H41M 0.9500 . ?
C417 H41N 0.9500 . ?
C46X C47X 1.333(5) . ?
C46X H46X 0.9500 . ?
C47X H47A 0.9500 . ?
C47X H47B 0.9500 . ?

loop_
_geom_torsion_atom_site_label_1
_geom_torsion_atom_site_label_2
_geom_torsion_atom_site_label_3
_geom_torsion_atom_site_label_4
_geom_torsion
_geom_torsion_site_symmetry_1
_geom_torsion_site_symmetry_2
_geom_torsion_site_symmetry_3
_geom_torsion_site_symmetry_4
_geom_torsion_publ_flag
C11 C12 C13 C14 -68.8(4) . . . . ?
C12 C13 C14 C15 177.0(3) . . . . ?
C13 C14 C15 C16 64.2(4) . . . . ?
C14 C15 C16 N11 58.9(4) . . . . ?
C14 C15 C16 C17 179.8(3) . . . . ?
N11 C16 C17 C18 26.3(4) . . . . ?
C15 C16 C17 C18 -96.0(3) . . . . ?
N11 C16 C17 C110 -159.4(3) . . . . ?
C15 C16 C17 C110 78.3(3) . . . . ?
C110 C17 C18 N12 178.3(3) . . . . ?
C16 C17 C18 N12 -8.0(4) . . . . ?
C110 C17 C18 C112 -2.3(6) . . . . ?
C16 C17 C18 C112 171.4(3) . . . . ?
C111 O12 C110 O11 -3.3(5) . . . . ?
C111 O12 C110 C17 175.8(3) . . . . ?
C18 C17 C110 O11 178.9(3) . . . . ?
C16 C17 C110 O11 4.9(5) . . . . ?
C18 C17 C110 O12 -0.2(5) . . . . ?
C16 C17 C110 O12 -174.2(3) . . . . ?
C17 C18 C112 C113 -159.6(3) . . . . ?
N12 C18 C112 C113 19.9(3) . . . . ?
C18 C112 C113 C114 -34.3(3) . . . . ?
C112 C113 C114 N12 34.9(3) . . . . ?
C112 C113 C114 C115 -84.7(3) . . . . ?
N12 C114 C115 C116 149.1(3) . . . . ?
C113 C114 C115 C116 -98.1(4) . . . . ?
C114 C115 C116 C117 103.4(6) . . . . ?
N11 C19 N12 C18 6.5(4) . . . . ?
S11 C19 N12 C18 -172.9(2) . . . . ?
N11 C19 N12 C114 172.3(3) . . . . ?
S11 C19 N12 C114 -7.0(4) . . . . ?
C17 C18 N12 C19 -10.6(4) . . . . ?
C112 C18 N12 C19 169.9(3) . . . . ?
C17 C18 N12 C114 -177.9(3) . . . . ?
C112 C18 N12 C114 2.6(3) . . . . ?
C113 C114 N12 C19 168.9(3) . . . . ?
C115 C114 N12 C19 -71.0(4) . . . . ?
C113 C114 N12 C18 -23.8(3) . . . . ?
C115 C114 N12 C18 96.2(3) . . . . ?
N12 C19 N11 C16 17.1(4) . . . . ?
S11 C19 N11 C16 -163.6(2) . . . . ?
C17 C16 N11 C19 -32.4(4) . . . . ?
C15 C16 N11 C19 89.4(4) . . . . ?
C21 C22 C23 C24 -177.6(3) . . . . ?
C22 C23 C24 C25 170.7(3) . . . . ?
C23 C24 C25 C26 67.7(4) . . . . ?
C24 C25 C26 N22 59.1(4) . . . . ?
C24 C25 C26 C29 179.2(3) . . . . ?
N21 C28 C29 C210 177.9(3) . . . . ?
C212 C28 C29 C210 -3.3(5) . . . . ?
N21 C28 C29 C26 -8.7(4) . . . . ?
C212 C28 C29 C26 170.2(3) . . . . ?
N22 C26 C29 C28 28.2(4) . . . . ?
C25 C26 C29 C28 -93.2(3) . . . . ?
N22 C26 C29 C210 -157.8(3) . . . . ?
C25 C26 C29 C210 80.8(3) . . . . ?
C211 O22 C210 O21 -5.6(5) . . . . ?
C211 O22 C210 C29 175.2(3) . . . . ?
C28 C29 C210 O21 175.3(3) . . . . ?
C26 C29 C210 O21 1.7(4) . . . . ?
C28 C29 C210 O22 -5.5(4) . . . . ?
C26 C29 C210 O22 -179.1(3) . . . . ?
C29 C28 C212 C213 -159.3(3) . . . . ?
N21 C28 C212 C213 19.6(3) . . . . ?
C28 C212 C213 C214 -34.0(3) . . . . ?
C212 C213 C214 N21 34.7(3) . . . . ?
C212 C213 C214 C215 -84.4(3) . . . . ?
N21 C214 C215 C216 157.4(3) . . . . ?
C213 C214 C215 C216 -90.4(4) . . . . ?
C214 C215 C216 C217 111.4(6) . . . . ?
N22 C27 N21 C28 7.8(4) . . . . ?
S21 C27 N21 C28 -171.6(2) . . . . ?
N22 C27 N21 C214 172.6(3) . . . . ?
S21 C27 N21 C214 -6.8(4) . . . . ?
C29 C28 N21 C27 -11.6(4) . . . . ?
C212 C28 N21 C27 169.3(3) . . . . ?
C29 C28 N21 C214 -178.0(3) . . . . ?
C212 C28 N21 C214 2.9(3) . . . . ?
C213 C214 N21 C27 169.9(3) . . . . ?
C215 C214 N21 C27 -70.6(4) . . . . ?
C213 C214 N21 C28 -23.9(3) . . . . ?
C215 C214 N21 C28 95.6(3) . . . . ?
N21 C27 N22 C26 17.4(4) . . . . ?
S21 C27 N22 C26 -163.2(2) . . . . ?
C29 C26 N22 C27 -34.3(4) . . . . ?
C25 C26 N22 C27 86.4(4) . . . . ?
C31 C32 C33 C34 -62.0(5) . . . . ?
C32 C33 C34 C35 -177.6(3) . . . . ?
C33 C34 C35 C36 -172.4(3) . . . . ?
C34 C35 C36 N32 -65.2(4) . . . . ?
C34 C35 C36 C39 172.6(3) . . . . ?
N31 C38 C39 C310 -174.5(3) . . . . ?
C314 C38 C39 C310 5.2(5) . . . . ?
N31 C38 C39 C36 6.6(4) . . . . ?
C314 C38 C39 C36 -173.7(3) . . . . ?
N32 C36 C39 C38 -20.6(4) . . . . ?
C35 C36 C39 C38 103.0(3) . . . . ?
N32 C36 C39 C310 160.4(3) . . . . ?
C35 C36 C39 C310 -76.0(3) . . . . ?
C311 O32 C310 O31 1.6(5) . . . . ?
C311 O32 C310 C39 179.8(3) . . . . ?
C38 C39 C310 O31 -178.6(3) . . . . ?
C36 C39 C310 O31 0.3(5) . . . . ?
C38 C39 C310 O32 3.2(4) . . . . ?
C36 C39 C310 O32 -177.9(3) . . . . ?
N31 C312 C313 C314 -34.9(3) . . . . ?
C315 C312 C313 C314 83.6(3) . . . . ?
C39 C38 C314 C313 163.2(3) . . . . ?
N31 C38 C314 C313 -17.1(3) . . . . ?
C312 C313 C314 C38 32.5(3) . . . . ?
N31 C312 C315 C316 -161.5(4) . . . . ?
C313 C312 C315 C316 86.2(4) . . . . ?
C312 C315 C316 C317 -110.8(7) . . . . ?
N32 C37 N31 C38 -6.4(4) . . . . ?
S31 C37 N31 C38 172.4(2) . . . . ?
N32 C37 N31 C312 -170.1(3) . . . . ?
S31 C37 N31 C312 8.7(4) . . . . ?
C39 C38 N31 C37 8.7(4) . . . . ?
C314 C38 N31 C37 -171.1(3) . . . . ?
C39 C38 N31 C312 174.2(3) . . . . ?
C314 C38 N31 C312 -5.6(3) . . . . ?
C313 C312 N31 C37 -169.1(3) . . . . ?
C315 C312 N31 C37 70.9(4) . . . . ?
C313 C312 N31 C38 25.8(3) . . . . ?
C315 C312 N31 C38 -94.2(3) . . . . ?
N31 C37 N32 C36 -12.0(5) . . . . ?
S31 C37 N32 C36 169.2(2) . . . . ?
C39 C36 N32 C37 24.5(4) . . . . ?
C35 C36 N32 C37 -100.1(4) . . . . ?
C41 C42 C43 C44 122.4(9) . . . . ?
C42 C43 C44 C45 176.6(7) . . . . ?
C43 C44 C45 C46 -105.5(8) . . . . ?
C47 N42 C46 C45 -99.8(4) . . . . ?
C47 N42 C46 C49 28.6(5) . . . . ?
C44 C45 C46 N42 -43.2(6) . . . . ?
C44 C45 C46 C49 -168.8(5) . . . . ?
C46 N42 C47 N41 -15.2(5) . . . . ?
C46 N42 C47 S41 166.5(3) . . . . ?
C48 N41 C47 N42 -5.5(5) . . . . ?
C412 N41 C47 N42 -169.1(3) . . . . ?
C48 N41 C47 S41 172.8(2) . . . . ?
C412 N41 C47 S41 9.1(4) . . . . ?
C47 N41 C48 C49 9.3(5) . . . . ?
C412 N41 C48 C49 174.8(3) . . . . ?
C47 N41 C48 C414 -171.1(3) . . . . ?
C412 N41 C48 C414 -5.6(3) . . . . ?
N41 C48 C49 C410 -176.0(3) . . . . ?
C414 C48 C49 C410 4.5(6) . . . . ?
N41 C48 C49 C46 6.9(5) . . . . ?
C414 C48 C49 C46 -172.5(3) . . . . ?
N42 C46 C49 C48 -23.1(4) . . . . ?
C45 C46 C49 C48 103.5(4) . . . . ?
N42 C46 C49 C410 159.6(3) . . . . ?
C45 C46 C49 C410 -73.7(4) . . . . ?
C411 O42 C410 O41 2.6(5) . . . . ?
C411 O42 C410 C49 -177.7(3) . . . . ?
C48 C49 C410 O41 -179.5(4) . . . . ?
C46 C49 C410 O41 -2.3(5) . . . . ?
C48 C49 C410 O42 0.8(5) . . . . ?
C46 C49 C410 O42 177.9(3) . . . . ?
C47 N41 C412 C413 -168.6(3) . . . . ?
C48 N41 C412 C413 26.1(3) . . . . ?
C47 N41 C412 C415 71.4(4) . . . . ?
C48 N41 C412 C415 -94.0(3) . . . . ?
N41 C412 C413 C414 -35.1(3) . . . . ?
C415 C412 C413 C414 83.6(3) . . . . ?
C49 C48 C414 C413 162.4(3) . . . . ?
N41 C48 C414 C413 -17.2(3) . . . . ?
C412 C413 C414 C48 32.6(3) . . . . ?
N41 C412 C415 C416 176.0(4) . . . . ?
C413 C412 C415 C416 63.0(5) . . . . ?
C412 C415 C416 C417 118.8(10) . . . . ?
